data_4085438
loop_
_publ_author_name
'Clegg, William'
'Crosbie, Elaine'
'Dale-Black, Sophie H.'
'Hevia, Eva'
'Honeyman, Gordon W.'
'Kennedy, Alan R.'
'Mulvey, Robert E.'
'Ramsay, Donna L.'
'Robertson, Stuart D.'

_publ_section_title
;
 Structurally Defined Zincated and Aluminated Complexes of Ferrocene Made
 by Alkali-Metal Synergistic Syntheses
;
_journal_issue 11
_journal_name_full Organometallics
_journal_page_first 2580
_journal_paper_doi 10.1021/om5012352
_journal_volume 34
_journal_year 2015
_chemical_formula_moiety 'C62 H118 Al2 Fe Li2 N4'
_chemical_formula_sum 'C62 H118 Al2 Fe Li2 N4'
_chemical_formula_weight 1043.29
_chemical_name_systematic
; 
 ? 
;
_space_group_IT_number 14
_symmetry_cell_setting monoclinic
_symmetry_space_group_name_Hall '-P 2ybc'
_symmetry_space_group_name_H-M 'P 1 21/c 1'
_atom_sites_solution_hydrogens geom
_atom_sites_solution_primary patterson
_atom_sites_solution_secondary difmap
_audit_creation_method SHELXL-97
_cell_angle_alpha 90.00
_cell_angle_beta 94.583(7)
_cell_angle_gamma 90.00
_cell_formula_units_Z 4
_cell_length_a 22.5681(17)
_cell_length_b 17.2275(12)
_cell_length_c 16.3790(14)
_cell_measurement_reflns_used 7032
_cell_measurement_temperature 123(2)
_cell_measurement_theta_max 27.7257
_cell_measurement_theta_min 2.9574
_cell_volume 6347.7(8)
_computing_cell_refinement
;
CrysAlisPro, Oxford Diffraction Ltd.,
Version 1.171.34.40 (release 27-08-2010 CrysAlis171 .NET)
(compiled Aug 27 2010,11:50:40)
;
_computing_data_collection
;
CrysAlisPro, Oxford Diffraction Ltd.,
Version 1.171.34.40 (release 27-08-2010 CrysAlis171 .NET)
(compiled Aug 27 2010,11:50:40)
;
_computing_data_reduction
;
CrysAlisPro, Oxford Diffraction Ltd.,
Version 1.171.34.40 (release 27-08-2010 CrysAlis171 .NET)
(compiled Aug 27 2010,11:50:40)
;
_computing_structure_refinement 'SHELXL-97 (Sheldrick, 1997)'
_computing_structure_solution 'SHELXS-97 (Sheldrick, 1990)'
_diffrn_ambient_temperature 123(2)
_diffrn_measured_fraction_theta_full 0.974
_diffrn_measured_fraction_theta_max 0.974
_diffrn_measurement_device_type 'Xcalibur Eos'
_diffrn_measurement_method 'omega scans'
_diffrn_radiation_monochromator graphite
_diffrn_radiation_source 'fine-focus sealed tube'
_diffrn_radiation_type MoK\a
_diffrn_radiation_wavelength 0.71073
_diffrn_reflns_av_R_equivalents 0.0687
_diffrn_reflns_av_sigmaI/netI 0.1368
_diffrn_reflns_limit_h_max 27
_diffrn_reflns_limit_h_min -25
_diffrn_reflns_limit_k_max 20
_diffrn_reflns_limit_k_min -21
_diffrn_reflns_limit_l_max 20
_diffrn_reflns_limit_l_min -19
_diffrn_reflns_number 26537
_diffrn_reflns_theta_full 26.00
_diffrn_reflns_theta_max 26.00
_diffrn_reflns_theta_min 3.41
_exptl_absorpt_coefficient_mu 0.304
_exptl_absorpt_correction_T_max 1.00000
_exptl_absorpt_correction_T_min 0.91767
_exptl_absorpt_correction_type multi-scan
_exptl_absorpt_process_details
;
CrysAlisPro, Oxford Diffraction Ltd.,
Version 1.171.34.40 (release 27-08-2010 CrysAlis171 .NET)
(compiled Aug 27 2010,11:50:40)
Empirical absorption correction using spherical harmonics,
 implemented in SCALE3 ABSPACK scaling algorithm.
;
_exptl_crystal_colour orange
_exptl_crystal_density_diffrn 1.092
_exptl_crystal_density_method 'not measured'
_exptl_crystal_description plate
_exptl_crystal_F_000 2304
_exptl_crystal_size_max 0.12
_exptl_crystal_size_mid 0.12
_exptl_crystal_size_min 0.04
_refine_diff_density_max 0.453
_refine_diff_density_min -0.457
_refine_diff_density_rms 0.063
_refine_ls_extinction_method none
_refine_ls_goodness_of_fit_ref 0.985
_refine_ls_hydrogen_treatment mixed
_refine_ls_matrix_type full
_refine_ls_number_parameters 700
_refine_ls_number_reflns 12152
_refine_ls_number_restraints 12
_refine_ls_restrained_S_all 0.985
_refine_ls_R_factor_all 0.1124
_refine_ls_R_factor_gt 0.0592
_refine_ls_shift/su_max 0.002
_refine_ls_shift/su_mean 0.000
_refine_ls_structure_factor_coef Fsqd
_refine_ls_weighting_details 'calc w=1/[\s^2^(Fo^2^)+(0.0151P)^2^+0.0000P] where P=(Fo^2^+2Fc^2^)/3'
_refine_ls_weighting_scheme calc
_refine_ls_wR_factor_gt 0.0872
_refine_ls_wR_factor_ref 0.1089
_reflns_number_gt 7251
_reflns_number_total 12152
_reflns_threshold_expression I>2sigma(I)
_cod_data_source_file om5012352_si_002.cif
_cod_data_source_block srdr1402
_cod_depositor_comments 'Adding full bibliography for 4085434--4085438.cif.'
_cod_original_sg_symbol_H-M 'P 21/c'
_cod_database_code 4085438

loop_
_symmetry_equiv_pos_as_xyz
'x, y, z'
'-x, y+1/2, -z+1/2'
'-x, -y, -z'
'x, -y-1/2, z-1/2'

loop_
_atom_site_label
_atom_site_type_symbol
_atom_site_fract_x
_atom_site_fract_y
_atom_site_fract_z
_atom_site_U_iso_or_equiv
_atom_site_adp_type
_atom_site_occupancy
_atom_site_symmetry_multiplicity
_atom_site_calc_flag
_atom_site_refinement_flags
_atom_site_disorder_assembly
_atom_site_disorder_group
Al1 Al 0.86719(4) 0.41065(5) 0.66780(6) 0.0228(2) Uani 1 1 d . B .
Li1 Li 0.7740(2) 0.3011(3) 0.6214(3) 0.0290(13) Uani 1 1 d . B .
Fe1 Fe 0.736280(18) 0.53715(2) 0.61884(3) 0.02177(13) Uani 1 1 d . B .
N1 N 0.86707(10) 0.29686(12) 0.64476(15) 0.0209(6) Uani 1 1 d . . .
C1 C 0.87288(14) 0.24388(17) 0.7178(2) 0.0295(8) Uani 1 1 d . . .
C2 C 0.86186(14) 0.15854(17) 0.6926(2) 0.0380(9) Uani 1 1 d . . .
H2A H 0.8696 0.1250 0.7414 0.046 Uiso 1 1 calc R . .
H2B H 0.8196 0.1521 0.6726 0.046 Uiso 1 1 calc R . .
C3 C 0.90059(15) 0.13190(18) 0.6265(2) 0.0473(11) Uani 1 1 d . . .
H3A H 0.9429 0.1331 0.6475 0.057 Uiso 1 1 calc R . .
H3B H 0.8903 0.0779 0.6102 0.057 Uiso 1 1 calc R . .
C4 C 0.89068(14) 0.18509(16) 0.5536(2) 0.0355(9) Uani 1 1 d . . .
H4A H 0.8493 0.1789 0.5297 0.043 Uiso 1 1 calc R . .
H4B H 0.9175 0.1694 0.5116 0.043 Uiso 1 1 calc R . .
C5 C 0.90167(13) 0.27126(16) 0.57475(19) 0.0226(7) Uani 1 1 d . . .
C6 C 0.93295(13) 0.24875(19) 0.7696(2) 0.0402(9) Uani 1 1 d . . .
H6A H 0.9450 0.3032 0.7759 0.060 Uiso 1 1 calc R . .
H6B H 0.9632 0.2201 0.7422 0.060 Uiso 1 1 calc R . .
H6C H 0.9288 0.2260 0.8237 0.060 Uiso 1 1 calc R . .
C7 C 0.82327(13) 0.26542(18) 0.77302(19) 0.0335(9) Uani 1 1 d . . .
H7A H 0.8269 0.3203 0.7884 0.050 Uiso 1 1 calc R . .
H7B H 0.8269 0.2332 0.8225 0.050 Uiso 1 1 calc R . .
H7C H 0.7844 0.2565 0.7433 0.050 Uiso 1 1 calc R . .
C8 C 0.87871(13) 0.31570(16) 0.49779(18) 0.0284(8) Uani 1 1 d . . .
H8A H 0.8363 0.3051 0.4858 0.043 Uiso 1 1 calc R . .
H8B H 0.9005 0.2990 0.4515 0.043 Uiso 1 1 calc R . .
H8C H 0.8846 0.3715 0.5068 0.043 Uiso 1 1 calc R . .
C9 C 0.96912(13) 0.28462(16) 0.58887(19) 0.0305(8) Uani 1 1 d . . .
H9A H 0.9861 0.2477 0.6298 0.046 Uiso 1 1 calc R . .
H9B H 0.9767 0.3377 0.6085 0.046 Uiso 1 1 calc R . .
H9C H 0.9876 0.2770 0.5373 0.046 Uiso 1 1 calc R . .
N2 N 0.68498(11) 0.24634(13) 0.59933(16) 0.0221(6) Uani 1 1 d . . .
H1A H 0.6696(12) 0.2910(14) 0.5891(17) 0.027 Uiso 1 1 d . . .
C11 C 0.64754(13) 0.21427(16) 0.66424(19) 0.0238(7) Uani 1 1 d . . .
C12 C 0.58448(13) 0.19533(17) 0.6281(2) 0.0313(8) Uani 1 1 d . . .
H12A H 0.5633 0.1675 0.6699 0.038 Uiso 1 1 calc R . .
H12B H 0.5630 0.2446 0.6156 0.038 Uiso 1 1 calc R . .
C13 C 0.58234(14) 0.14652(18) 0.5512(2) 0.0353(9) Uani 1 1 d . . .
H13A H 0.5405 0.1389 0.5297 0.042 Uiso 1 1 calc R . .
H13B H 0.6000 0.0949 0.5640 0.042 Uiso 1 1 calc R . .
C14 C 0.61650(13) 0.18670(17) 0.4874(2) 0.0290(8) Uani 1 1 d . . .
H14A H 0.5959 0.2356 0.4708 0.035 Uiso 1 1 calc R . .
H14B H 0.6165 0.1531 0.4384 0.035 Uiso 1 1 calc R . .
C15 C 0.68061(13) 0.20499(16) 0.51787(19) 0.0249(8) Uani 1 1 d . . .
C16 C 0.64355(13) 0.27700(17) 0.72865(19) 0.0323(8) Uani 1 1 d . . .
H16A H 0.6835 0.2890 0.7533 0.048 Uiso 1 1 calc R . .
H16B H 0.6188 0.2586 0.7712 0.048 Uiso 1 1 calc R . .
H16C H 0.6258 0.3238 0.7030 0.048 Uiso 1 1 calc R . .
C17 C 0.67695(13) 0.14234(16) 0.7060(2) 0.0340(9) Uani 1 1 d . . .
H17A H 0.7194 0.1524 0.7189 0.051 Uiso 1 1 calc R . .
H17B H 0.6720 0.0977 0.6691 0.051 Uiso 1 1 calc R . .
H17C H 0.6582 0.1312 0.7567 0.051 Uiso 1 1 calc R . .
C18 C 0.71814(13) 0.13064(16) 0.5227(2) 0.0362(9) Uani 1 1 d . . .
H18A H 0.7571 0.1416 0.5511 0.054 Uiso 1 1 calc R . .
H18B H 0.7234 0.1120 0.4672 0.054 Uiso 1 1 calc R . .
H18C H 0.6979 0.0907 0.5528 0.054 Uiso 1 1 calc R . .
C19 C 0.70611(13) 0.26017(17) 0.45686(19) 0.0326(8) Uani 1 1 d . . .
H19A H 0.6836 0.3089 0.4549 0.049 Uiso 1 1 calc R . .
H19B H 0.7032 0.2363 0.4024 0.049 Uiso 1 1 calc R . .
H19C H 0.7479 0.2708 0.4741 0.049 Uiso 1 1 calc R . .
C20 C 0.89867(14) 0.43874(19) 0.7834(2) 0.0398(9) Uani 1 1 d D . .
H20A H 0.8911 0.3934 0.8182 0.048 Uiso 1 1 calc R A 1
H20B H 0.9424 0.4433 0.7828 0.048 Uiso 1 1 calc R A 1
C21 C 0.87854(16) 0.5077(2) 0.8266(2) 0.0291(11) Uani 0.841(5) 1 d PD B 1
H21 H 0.8629 0.5459 0.7842 0.035 Uiso 0.841(5) 1 calc PR B 1
C22 C 0.92884(19) 0.5471(2) 0.8788(3) 0.0527(16) Uani 0.841(5) 1 d PD B 1
H22A H 0.9433 0.5123 0.9233 0.079 Uiso 0.841(5) 1 calc PR B 1
H22B H 0.9141 0.5952 0.9020 0.079 Uiso 0.841(5) 1 calc PR B 1
H22C H 0.9614 0.5593 0.8447 0.079 Uiso 0.841(5) 1 calc PR B 1
C23 C 0.8282(2) 0.4899(8) 0.8819(9) 0.0477(17) Uani 0.841(5) 1 d PD B 1
H23A H 0.7958 0.4631 0.8498 0.072 Uiso 0.841(5) 1 calc PR B 1
H23B H 0.8133 0.5385 0.9036 0.072 Uiso 0.841(5) 1 calc PR B 1
H23C H 0.8434 0.4566 0.9274 0.072 Uiso 0.841(5) 1 calc PR B 1
C24 C 0.91188(14) 0.48079(18) 0.5937(2) 0.0258(8) Uani 1 1 d D . .
H24A H 0.9374(12) 0.4545(14) 0.5552(17) 0.031 Uiso 1 1 d . . .
H24B H 0.8823(12) 0.5036(15) 0.5636(18) 0.031 Uiso 1 1 d . . .
C25 C 0.95092(13) 0.54652(16) 0.6325(2) 0.0275(8) Uani 1 1 d D B .
H25A H 0.9333 0.5642 0.6834 0.033 Uiso 1 1 calc R . .
C26 C 0.95332(14) 0.61561(16) 0.5748(2) 0.0380(9) Uani 1 1 d D . .
H26A H 0.9131 0.6360 0.5622 0.057 Uiso 1 1 calc R B .
H26B H 0.9698 0.5991 0.5241 0.057 Uiso 1 1 calc R . .
H26C H 0.9786 0.6562 0.6011 0.057 Uiso 1 1 calc R . .
C27 C 1.01393(13) 0.51832(17) 0.6557(2) 0.0400(9) Uani 1 1 d D . .
H27A H 1.0127 0.4735 0.6924 0.060 Uiso 1 1 calc R B .
H27B H 1.0370 0.5601 0.6837 0.060 Uiso 1 1 calc R . .
H27C H 1.0327 0.5032 0.6062 0.060 Uiso 1 1 calc R . .
Al2 Al 0.61393(4) 0.66052(5) 0.68812(6) 0.0210(2) Uani 1 1 d . B .
Li2 Li 0.7130(2) 0.7685(3) 0.6876(3) 0.0293(13) Uani 1 1 d . B .
N3 N 0.62372(10) 0.77316(12) 0.71353(15) 0.0209(6) Uani 1 1 d . . .
C41 C 0.58558(13) 0.82858(16) 0.66155(19) 0.0233(7) Uani 1 1 d . . .
C42 C 0.60323(14) 0.91352(15) 0.6785(2) 0.0307(8) Uani 1 1 d . . .
H42A H 0.6426 0.9230 0.6577 0.037 Uiso 1 1 calc R . .
H42B H 0.5741 0.9477 0.6477 0.037 Uiso 1 1 calc R . .
C43 C 0.60607(14) 0.93524(17) 0.7686(2) 0.0350(9) Uani 1 1 d . . .
H43A H 0.6211 0.9889 0.7763 0.042 Uiso 1 1 calc R . .
H43B H 0.5659 0.9326 0.7886 0.042 Uiso 1 1 calc R . .
C44 C 0.64739(14) 0.87892(16) 0.8161(2) 0.0336(9) Uani 1 1 d . . .
H44A H 0.6476 0.8909 0.8753 0.040 Uiso 1 1 calc R . .
H44B H 0.6883 0.8867 0.7998 0.040 Uiso 1 1 calc R . .
C45 C 0.63003(14) 0.79360(16) 0.80256(19) 0.0251(8) Uani 1 1 d . . .
C46 C 0.51837(12) 0.82048(16) 0.6712(2) 0.0303(8) Uani 1 1 d . . .
H46A H 0.5081 0.7654 0.6754 0.045 Uiso 1 1 calc R . .
H46B H 0.4958 0.8432 0.6234 0.045 Uiso 1 1 calc R . .
H46C H 0.5084 0.8476 0.7209 0.045 Uiso 1 1 calc R . .
C47 C 0.59558(13) 0.81326(16) 0.57167(18) 0.0304(8) Uani 1 1 d . . .
H47A H 0.6380 0.8182 0.5637 0.046 Uiso 1 1 calc R . .
H47B H 0.5730 0.8511 0.5370 0.046 Uiso 1 1 calc R . .
H47C H 0.5821 0.7607 0.5567 0.046 Uiso 1 1 calc R . .
C48 C 0.57516(14) 0.77686(17) 0.8497(2) 0.0350(9) Uani 1 1 d . . .
H48A H 0.5436 0.8141 0.8330 0.052 Uiso 1 1 calc R . .
H48B H 0.5859 0.7818 0.9086 0.052 Uiso 1 1 calc R . .
H48C H 0.5610 0.7240 0.8375 0.052 Uiso 1 1 calc R . .
C49 C 0.68158(14) 0.74596(16) 0.84307(19) 0.0319(8) Uani 1 1 d . . .
H49A H 0.6745 0.6907 0.8319 0.048 Uiso 1 1 calc R . .
H49B H 0.6845 0.7549 0.9024 0.048 Uiso 1 1 calc R . .
H49C H 0.7188 0.7618 0.8208 0.048 Uiso 1 1 calc R . .
N4 N 0.80593(11) 0.81258(14) 0.68359(18) 0.0292(7) Uani 1 1 d . . .
H41A H 0.8136(13) 0.7690(15) 0.6659(19) 0.035 Uiso 1 1 d . . .
C51 C 0.80939(14) 0.86823(17) 0.6129(2) 0.0330(9) Uani 1 1 d . . .
C52 C 0.87262(14) 0.87909(18) 0.5896(2) 0.0410(10) Uani 1 1 d . . .
H52A H 0.8732 0.9213 0.5487 0.049 Uiso 1 1 calc R . .
H52B H 0.8857 0.8309 0.5636 0.049 Uiso 1 1 calc R . .
C53 C 0.91633(14) 0.89857(18) 0.6621(2) 0.0444(10) Uani 1 1 d . . .
H53A H 0.9571 0.9021 0.6441 0.053 Uiso 1 1 calc R . .
H53B H 0.9060 0.9493 0.6856 0.053 Uiso 1 1 calc R . .
C54 C 0.91368(14) 0.83535(18) 0.7264(2) 0.0404(10) Uani 1 1 d . . .
H54A H 0.9415 0.8487 0.7741 0.048 Uiso 1 1 calc R . .
H54B H 0.9272 0.7859 0.7034 0.048 Uiso 1 1 calc R . .
C55 C 0.85178(14) 0.82357(17) 0.7555(2) 0.0319(9) Uani 1 1 d . . .
C56 C 0.77294(15) 0.83183(19) 0.5398(2) 0.0477(11) Uani 1 1 d . . .
H56A H 0.7891 0.7805 0.5284 0.072 Uiso 1 1 calc R . .
H56B H 0.7749 0.8652 0.4917 0.072 Uiso 1 1 calc R . .
H56C H 0.7315 0.8265 0.5527 0.072 Uiso 1 1 calc R . .
C57 C 0.78152(14) 0.94658(17) 0.6316(2) 0.0455(10) Uani 1 1 d . . .
H57A H 0.8084 0.9754 0.6706 0.068 Uiso 1 1 calc R . .
H57B H 0.7436 0.9380 0.6554 0.068 Uiso 1 1 calc R . .
H57C H 0.7747 0.9765 0.5809 0.068 Uiso 1 1 calc R . .
C58 C 0.83459(15) 0.88969(18) 0.8110(2) 0.0467(10) Uani 1 1 d . . .
H58A H 0.7934 0.8826 0.8246 0.070 Uiso 1 1 calc R . .
H58B H 0.8383 0.9393 0.7826 0.070 Uiso 1 1 calc R . .
H58C H 0.8611 0.8895 0.8614 0.070 Uiso 1 1 calc R . .
C59 C 0.85344(14) 0.74893(17) 0.8067(2) 0.0381(9) Uani 1 1 d . . .
H59A H 0.8147 0.7409 0.8284 0.057 Uiso 1 1 calc R . .
H59B H 0.8842 0.7535 0.8522 0.057 Uiso 1 1 calc R . .
H59C H 0.8625 0.7047 0.7722 0.057 Uiso 1 1 calc R . .
C60 C 0.56201(14) 0.62552(18) 0.5876(2) 0.0262(8) Uani 1 1 d . . .
H60A H 0.5631(11) 0.5678(15) 0.5905(17) 0.031 Uiso 1 1 d . . .
H60B H 0.5830(12) 0.6312(15) 0.5371(17) 0.031 Uiso 1 1 d . . .
C61 C 0.49654(13) 0.64316(17) 0.5636(2) 0.0267(8) Uani 1 1 d . . .
H61A H 0.4927 0.7007 0.5575 0.032 Uiso 1 1 calc R . .
C62 C 0.47332(14) 0.60683(17) 0.4818(2) 0.0378(9) Uani 1 1 d . . .
H62A H 0.4337 0.6274 0.4654 0.057 Uiso 1 1 calc R . .
H62B H 0.4710 0.5503 0.4880 0.057 Uiso 1 1 calc R . .
H62C H 0.5004 0.6195 0.4399 0.057 Uiso 1 1 calc R . .
C63 C 0.45562(13) 0.61846(18) 0.6282(2) 0.0400(9) Uani 1 1 d . . .
H63A H 0.4667 0.6460 0.6795 0.060 Uiso 1 1 calc R . .
H63B H 0.4593 0.5624 0.6373 0.060 Uiso 1 1 calc R . .
H63C H 0.4144 0.6310 0.6093 0.060 Uiso 1 1 calc R . .
C64 C 0.58373(14) 0.59068(18) 0.7739(2) 0.0288(8) Uani 1 1 d . . .
H64A H 0.5389(12) 0.6054(14) 0.7707(17) 0.035 Uiso 1 1 d . . .
H64B H 0.5801(12) 0.5396(15) 0.7425(17) 0.035 Uiso 1 1 d . . .
C65 C 0.60534(13) 0.57092(16) 0.86255(19) 0.0267(8) Uani 1 1 d . . .
H65A H 0.6115 0.6207 0.8935 0.032 Uiso 1 1 calc R . .
C66 C 0.55963(14) 0.52293(17) 0.9040(2) 0.0388(9) Uani 1 1 d . . .
H66A H 0.5745 0.5122 0.9608 0.058 Uiso 1 1 calc R . .
H66B H 0.5528 0.4739 0.8745 0.058 Uiso 1 1 calc R . .
H66C H 0.5222 0.5519 0.9035 0.058 Uiso 1 1 calc R . .
C67 C 0.66405(14) 0.52739(18) 0.8674(2) 0.0415(10) Uani 1 1 d . . .
H67A H 0.6924 0.5553 0.8358 0.062 Uiso 1 1 calc R . .
H67B H 0.6577 0.4751 0.8447 0.062 Uiso 1 1 calc R . .
H67C H 0.6800 0.5237 0.9247 0.062 Uiso 1 1 calc R . .
C70 C 0.77925(13) 0.43078(15) 0.63521(19) 0.0229(7) Uani 1 1 d . . .
C71 C 0.72837(13) 0.43685(15) 0.6827(2) 0.0241(8) Uani 1 1 d . B .
H71A H 0.7301 0.4334 0.7438 0.029 Uiso 1 1 calc R . .
C72 C 0.67561(13) 0.45209(15) 0.6310(2) 0.0276(8) Uani 1 1 d . . .
H72A H 0.6346 0.4589 0.6491 0.033 Uiso 1 1 calc R B .
C73 C 0.69194(13) 0.45516(16) 0.5495(2) 0.0275(8) Uani 1 1 d . B .
H73A H 0.6647 0.4645 0.4993 0.033 Uiso 1 1 calc R . .
C74 C 0.75416(13) 0.44237(15) 0.5521(2) 0.0264(8) Uani 1 1 d . B .
H74A H 0.7778 0.4432 0.5031 0.032 Uiso 1 1 calc R . .
C75 C 0.69705(13) 0.64031(15) 0.65401(19) 0.0210(7) Uani 1 1 d . . .
C76 C 0.75386(12) 0.62514(14) 0.69954(19) 0.0215(7) Uani 1 1 d . B .
H76A H 0.7597 0.6188 0.7603 0.026 Uiso 1 1 calc R . .
C77 C 0.79976(13) 0.61835(15) 0.6451(2) 0.0240(8) Uani 1 1 d . . .
H77A H 0.8427 0.6081 0.6611 0.029 Uiso 1 1 calc R B .
C78 C 0.77366(13) 0.62855(15) 0.5645(2) 0.0271(8) Uani 1 1 d . B .
H78A H 0.7948 0.6269 0.5131 0.033 Uiso 1 1 calc R . .
C79 C 0.71198(13) 0.64188(15) 0.5696(2) 0.0251(8) Uani 1 1 d . B .
H79A H 0.6825 0.6492 0.5213 0.030 Uiso 1 1 calc R . .
C21A C 0.8871(8) 0.4491(11) 0.8677(12) 0.0291(11) Uani 0.16 1 d PD B 2
H21A H 0.8871 0.3954 0.8908 0.035 Uiso 0.159(5) 1 calc PR B 2
C22A C 0.9337(10) 0.4929(13) 0.9226(15) 0.0527(16) Uani 0.16 1 d PD B 2
H22D H 0.9735 0.4788 0.9078 0.079 Uiso 0.159(5) 1 calc PR B 2
H22E H 0.9297 0.4792 0.9799 0.079 Uiso 0.159(5) 1 calc PR B 2
H22F H 0.9277 0.5489 0.9152 0.079 Uiso 0.159(5) 1 calc PR B 2
C23A C 0.8249(12) 0.480(5) 0.878(5) 0.0477(17) Uani 0.16 1 d PD B 2
H23D H 0.7960 0.4378 0.8710 0.072 Uiso 0.159(5) 1 calc PR B 2
H23E H 0.8150 0.5207 0.8374 0.072 Uiso 0.159(5) 1 calc PR B 2
H23F H 0.8237 0.5021 0.9334 0.072 Uiso 0.159(5) 1 calc PR B 2

loop_
_atom_site_aniso_label
_atom_site_aniso_U_11
_atom_site_aniso_U_22
_atom_site_aniso_U_33
_atom_site_aniso_U_23
_atom_site_aniso_U_13
_atom_site_aniso_U_12
Al1 0.0213(5) 0.0272(5) 0.0199(6) -0.0023(4) 0.0016(4) -0.0034(4)
Li1 0.032(3) 0.029(3) 0.025(3) -0.006(3) -0.002(3) -0.005(3)
Fe1 0.0194(2) 0.0193(2) 0.0264(3) -0.0020(2) 0.0011(2) -0.00087(19)
N1 0.0182(14) 0.0240(14) 0.0208(16) 0.0066(12) 0.0028(12) -0.0010(11)
C1 0.0228(19) 0.036(2) 0.030(2) 0.0146(17) 0.0034(16) 0.0014(16)
C2 0.030(2) 0.033(2) 0.052(3) 0.0188(18) 0.0056(19) 0.0012(16)
C3 0.040(2) 0.027(2) 0.077(3) 0.007(2) 0.017(2) 0.0057(17)
C4 0.034(2) 0.0260(19) 0.048(3) -0.0057(17) 0.0156(18) 0.0016(16)
C5 0.0193(18) 0.0275(18) 0.0218(19) -0.0008(15) 0.0054(15) 0.0001(14)
C6 0.026(2) 0.062(2) 0.033(2) 0.0207(19) 0.0040(17) 0.0069(18)
C7 0.0257(19) 0.050(2) 0.025(2) 0.0151(17) -0.0006(16) -0.0027(16)
C8 0.0267(19) 0.0367(19) 0.022(2) -0.0053(16) 0.0038(15) -0.0058(15)
C9 0.030(2) 0.0330(19) 0.030(2) 0.0100(16) 0.0082(16) -0.0006(15)
N2 0.0219(15) 0.0199(14) 0.0241(17) 0.0023(13) -0.0006(12) 0.0005(12)
C11 0.0208(18) 0.0268(18) 0.024(2) 0.0055(15) 0.0026(15) -0.0066(14)
C12 0.0241(19) 0.0336(19) 0.037(2) 0.0068(17) 0.0043(17) -0.0074(15)
C13 0.028(2) 0.039(2) 0.038(2) 0.0010(18) -0.0057(17) -0.0133(16)
C14 0.0259(19) 0.0282(18) 0.032(2) -0.0053(16) -0.0056(16) -0.0032(15)
C15 0.0229(18) 0.0260(17) 0.025(2) -0.0035(15) -0.0015(15) -0.0006(15)
C16 0.032(2) 0.040(2) 0.026(2) 0.0020(16) 0.0087(16) -0.0065(16)
C17 0.035(2) 0.0331(19) 0.034(2) 0.0093(17) 0.0025(17) -0.0039(16)
C18 0.031(2) 0.0334(19) 0.043(2) -0.0115(17) -0.0058(18) 0.0038(16)
C19 0.028(2) 0.047(2) 0.022(2) -0.0054(16) 0.0005(16) -0.0103(16)
C20 0.028(2) 0.061(2) 0.031(2) -0.0111(19) 0.0068(17) -0.0098(18)
C21 0.033(2) 0.029(2) 0.025(3) -0.0047(18) 0.0022(19) 0.0064(19)
C22 0.054(3) 0.060(3) 0.046(4) -0.024(2) 0.018(3) -0.024(3)
C23 0.030(2) 0.075(4) 0.038(3) -0.025(3) 0.003(2) 0.003(2)
C24 0.0212(19) 0.028(2) 0.029(2) -0.0022(16) 0.0058(16) 0.0001(15)
C25 0.0249(19) 0.0260(18) 0.032(2) -0.0016(16) 0.0084(16) -0.0041(15)
C26 0.035(2) 0.033(2) 0.046(3) 0.0002(18) 0.0078(18) -0.0054(16)
C27 0.026(2) 0.041(2) 0.053(3) -0.0060(19) 0.0030(18) -0.0072(16)
Al2 0.0212(5) 0.0186(5) 0.0231(6) 0.0016(4) 0.0007(4) 0.0016(4)
Li2 0.033(3) 0.027(3) 0.027(3) 0.002(3) 0.003(3) -0.005(2)
N3 0.0247(15) 0.0208(14) 0.0172(15) 0.0021(11) 0.0013(12) 0.0035(11)
C41 0.0255(18) 0.0219(17) 0.0222(19) 0.0048(14) 0.0005(15) 0.0018(14)
C42 0.031(2) 0.0208(17) 0.040(2) 0.0059(16) 0.0014(17) 0.0055(15)
C43 0.041(2) 0.0220(18) 0.042(2) -0.0041(17) 0.0074(19) -0.0011(16)
C44 0.041(2) 0.0305(19) 0.029(2) -0.0072(16) 0.0022(17) -0.0040(16)
C45 0.034(2) 0.0206(17) 0.0205(19) 0.0026(14) -0.0004(16) 0.0014(15)
C46 0.0274(19) 0.0234(17) 0.039(2) 0.0014(16) -0.0008(17) 0.0052(15)
C47 0.035(2) 0.0291(18) 0.027(2) 0.0069(16) 0.0000(16) 0.0032(15)
C48 0.044(2) 0.0333(19) 0.029(2) 0.0044(16) 0.0119(18) 0.0074(17)
C49 0.040(2) 0.0311(18) 0.024(2) 0.0032(16) -0.0049(17) 0.0008(16)
N4 0.0271(16) 0.0216(15) 0.0372(19) 0.0039(14) -0.0083(14) -0.0040(13)
C51 0.028(2) 0.0276(19) 0.042(2) 0.0154(17) -0.0065(17) -0.0073(16)
C52 0.040(2) 0.037(2) 0.044(3) 0.0143(18) -0.0019(19) -0.0108(17)
C53 0.026(2) 0.045(2) 0.062(3) 0.017(2) -0.0004(19) -0.0083(17)
C54 0.025(2) 0.040(2) 0.054(3) 0.0072(19) -0.0110(19) -0.0055(16)
C55 0.029(2) 0.0277(18) 0.037(2) 0.0044(17) -0.0123(17) -0.0049(15)
C56 0.044(2) 0.051(2) 0.045(3) 0.022(2) -0.013(2) -0.0170(19)
C57 0.035(2) 0.031(2) 0.070(3) 0.0214(19) 0.000(2) 0.0046(17)
C58 0.046(2) 0.044(2) 0.048(3) -0.004(2) -0.010(2) -0.0083(18)
C59 0.033(2) 0.042(2) 0.036(2) 0.0085(18) -0.0176(17) -0.0057(17)
C60 0.0254(19) 0.0244(18) 0.028(2) -0.0003(16) -0.0018(16) 0.0043(15)
C61 0.0255(19) 0.0240(17) 0.030(2) -0.0002(15) -0.0008(16) -0.0006(15)
C62 0.031(2) 0.036(2) 0.044(3) 0.0025(18) -0.0113(18) -0.0026(16)
C63 0.027(2) 0.051(2) 0.043(3) 0.0069(19) 0.0038(18) -0.0029(17)
C64 0.030(2) 0.0245(18) 0.031(2) -0.0005(16) -0.0016(17) 0.0028(16)
C65 0.0312(19) 0.0225(17) 0.027(2) 0.0041(15) 0.0039(16) -0.0008(15)
C66 0.047(2) 0.0291(19) 0.042(3) 0.0049(17) 0.0142(19) 0.0010(17)
C67 0.039(2) 0.043(2) 0.042(3) 0.0159(19) 0.0057(19) 0.0050(18)
C70 0.0215(17) 0.0192(16) 0.028(2) -0.0028(14) 0.0018(15) -0.0029(14)
C71 0.0252(18) 0.0155(16) 0.032(2) 0.0002(14) 0.0037(16) -0.0021(14)
C72 0.0207(18) 0.0169(16) 0.045(2) -0.0016(16) 0.0023(16) -0.0054(14)
C73 0.0269(19) 0.0230(17) 0.031(2) -0.0051(16) -0.0076(16) -0.0036(15)
C74 0.0271(19) 0.0200(17) 0.032(2) -0.0075(15) 0.0044(16) -0.0002(14)
C75 0.0212(17) 0.0167(16) 0.024(2) 0.0014(14) -0.0021(15) -0.0022(13)
C76 0.0236(18) 0.0170(16) 0.0238(19) 0.0003(14) 0.0020(15) -0.0048(14)
C77 0.0166(17) 0.0188(16) 0.037(2) -0.0023(15) 0.0028(16) -0.0038(13)
C78 0.0284(19) 0.0239(17) 0.030(2) 0.0000(15) 0.0090(16) -0.0063(15)
C79 0.0279(19) 0.0185(17) 0.028(2) 0.0008(15) 0.0009(16) 0.0003(14)
C21A 0.033(2) 0.029(2) 0.025(3) -0.0047(18) 0.0022(19) 0.0064(19)
C22A 0.054(3) 0.060(3) 0.046(4) -0.024(2) 0.018(3) -0.024(3)
C23A 0.030(2) 0.075(4) 0.038(3) -0.025(3) 0.003(2) 0.003(2)

loop_
_atom_type_symbol
_atom_type_description
_atom_type_scat_dispersion_real
_atom_type_scat_dispersion_imag
_atom_type_scat_source
C C 0.0033 0.0016 'International Tables Vol C Tables 4.2.6.8 and 6.1.1.4'
H H 0.0000 0.0000 'International Tables Vol C Tables 4.2.6.8 and 6.1.1.4'
Li Li -0.0003 0.0001 'International Tables Vol C Tables 4.2.6.8 and 6.1.1.4'
N N 0.0061 0.0033 'International Tables Vol C Tables 4.2.6.8 and 6.1.1.4'
Al Al 0.0645 0.0514 'International Tables Vol C Tables 4.2.6.8 and 6.1.1.4'
Fe Fe 0.3463 0.8444 'International Tables Vol C Tables 4.2.6.8 and 6.1.1.4'

loop_
_geom_angle_atom_site_label_1
_geom_angle_atom_site_label_2
_geom_angle_atom_site_label_3
_geom_angle
N1 Al1 C20 113.96(12)
N1 Al1 C24 117.60(12)
C20 Al1 C24 105.17(14)
N1 Al1 C70 97.51(10)
C20 Al1 C70 117.65(13)
C24 Al1 C70 105.10(13)
N1 Al1 Li1 46.92(12)
C20 Al1 Li1 126.61(15)
C24 Al1 Li1 128.13(15)
C70 Al1 Li1 50.91(13)
N1 Li1 N2 152.9(3)
N1 Li1 C70 88.4(2)
N2 Li1 C70 118.5(2)
N1 Li1 C74 103.7(2)
N2 Li1 C74 101.3(2)
C70 Li1 C74 32.24(11)
N1 Li1 C71 110.9(2)
N2 Li1 C71 93.4(2)
C70 Li1 C71 31.14(11)
C74 Li1 C71 48.72(12)
N1 Li1 Al1 43.84(11)
N2 Li1 Al1 162.1(2)
C70 Li1 Al1 44.86(11)
C74 Li1 Al1 67.33(13)
C71 Li1 Al1 68.71(13)
C74 Fe1 C77 120.28(12)
C74 Fe1 C73 41.03(11)
C77 Fe1 C73 155.60(13)
C74 Fe1 C78 106.36(13)
C77 Fe1 C78 40.86(11)
C73 Fe1 C78 120.00(13)
C74 Fe1 C72 68.59(12)
C77 Fe1 C72 162.07(13)
C73 Fe1 C72 40.83(11)
C78 Fe1 C72 156.03(13)
C74 Fe1 C76 156.56(12)
C77 Fe1 C76 41.15(11)
C73 Fe1 C76 161.43(12)
C78 Fe1 C76 68.85(12)
C72 Fe1 C76 125.07(13)
C74 Fe1 C79 124.13(13)
C77 Fe1 C79 68.58(12)
C73 Fe1 C79 106.92(12)
C78 Fe1 C79 40.95(11)
C72 Fe1 C79 121.18(12)
C76 Fe1 C79 68.16(12)
C74 Fe1 C71 67.78(12)
C77 Fe1 C71 124.57(12)
C73 Fe1 C71 68.66(12)
C78 Fe1 C71 160.49(12)
C72 Fe1 C71 41.20(11)
C76 Fe1 C71 108.67(12)
C79 Fe1 C71 157.69(12)
C74 Fe1 C70 41.22(11)
C77 Fe1 C70 105.46(11)
C73 Fe1 C70 70.27(11)
C78 Fe1 C70 122.34(12)
C72 Fe1 C70 70.25(11)
C76 Fe1 C70 120.60(12)
C79 Fe1 C70 160.17(12)
C71 Fe1 C70 40.98(11)
C74 Fe1 C75 160.67(12)
C77 Fe1 C75 70.21(11)
C73 Fe1 C75 123.16(12)
C78 Fe1 C75 70.14(12)
C72 Fe1 C75 106.49(12)
C76 Fe1 C75 41.36(10)
C79 Fe1 C75 41.14(11)
C71 Fe1 C75 121.64(12)
C70 Fe1 C75 156.65(12)
C1 N1 C5 114.3(2)
C1 N1 Al1 116.58(19)
C5 N1 Al1 116.05(17)
C1 N1 Li1 100.8(2)
C5 N1 Li1 116.3(2)
Al1 N1 Li1 89.24(16)
N1 C1 C7 107.5(2)
N1 C1 C2 111.4(3)
C7 C1 C2 106.1(2)
N1 C1 C6 115.0(2)
C7 C1 C6 108.2(3)
C2 C1 C6 108.4(2)
C3 C2 C1 113.0(3)
C3 C2 H2A 109.0
C1 C2 H2A 109.0
C3 C2 H2B 109.0
C1 C2 H2B 109.0
H2A C2 H2B 107.8
C4 C3 C2 108.9(3)
C4 C3 H3A 109.9
C2 C3 H3A 109.9
C4 C3 H3B 109.9
C2 C3 H3B 109.9
H3A C3 H3B 108.3
C3 C4 C5 113.4(3)
C3 C4 H4A 108.9
C5 C4 H4A 108.9
C3 C4 H4B 108.9
C5 C4 H4B 108.9
H4A C4 H4B 107.7
N1 C5 C8 108.6(2)
N1 C5 C9 114.1(2)
C8 C5 C9 108.4(2)
N1 C5 C4 111.7(2)
C8 C5 C4 105.1(3)
C9 C5 C4 108.5(2)
C1 C6 H6A 109.5
C1 C6 H6B 109.5
H6A C6 H6B 109.5
C1 C6 H6C 109.5
H6A C6 H6C 109.5
H6B C6 H6C 109.5
C1 C7 H7A 109.5
C1 C7 H7B 109.5
H7A C7 H7B 109.5
C1 C7 H7C 109.5
H7A C7 H7C 109.5
H7B C7 H7C 109.5
C5 C8 H8A 109.5
C5 C8 H8B 109.5
H8A C8 H8B 109.5
C5 C8 H8C 109.5
H8A C8 H8C 109.5
H8B C8 H8C 109.5
C5 C9 H9A 109.5
C5 C9 H9B 109.5
H9A C9 H9B 109.5
C5 C9 H9C 109.5
H9A C9 H9C 109.5
H9B C9 H9C 109.5
C15 N2 C11 116.6(2)
C15 N2 Li1 109.8(2)
C11 N2 Li1 126.0(2)
C15 N2 H1A 105(2)
C11 N2 H1A 102.9(19)
Li1 N2 H1A 89.9(18)
N2 C11 C16 107.2(2)
N2 C11 C12 111.1(3)
C16 C11 C12 108.4(2)
N2 C11 C17 111.1(2)
C16 C11 C17 108.1(3)
C12 C11 C17 110.7(2)
C13 C12 C11 114.0(3)
C13 C12 H12A 108.7
C11 C12 H12A 108.7
C13 C12 H12B 108.7
C11 C12 H12B 108.7
H12A C12 H12B 107.6
C12 C13 C14 109.7(2)
C12 C13 H13A 109.7
C14 C13 H13A 109.7
C12 C13 H13B 109.7
C14 C13 H13B 109.7
H13A C13 H13B 108.2
C13 C14 C15 112.9(3)
C13 C14 H14A 109.0
C15 C14 H14A 109.0
C13 C14 H14B 109.0
C15 C14 H14B 109.0
H14A C14 H14B 107.8
N2 C15 C19 106.5(2)
N2 C15 C14 112.4(2)
C19 C15 C14 108.2(3)
N2 C15 C18 110.6(2)
C19 C15 C18 108.6(3)
C14 C15 C18 110.5(2)
C11 C16 H16A 109.5
C11 C16 H16B 109.5
H16A C16 H16B 109.5
C11 C16 H16C 109.5
H16A C16 H16C 109.5
H16B C16 H16C 109.5
C11 C17 H17A 109.5
C11 C17 H17B 109.5
H17A C17 H17B 109.5
C11 C17 H17C 109.5
H17A C17 H17C 109.5
H17B C17 H17C 109.5
C15 C18 H18A 109.5
C15 C18 H18B 109.5
H18A C18 H18B 109.5
C15 C18 H18C 109.5
H18A C18 H18C 109.5
H18B C18 H18C 109.5
C15 C19 H19A 109.5
C15 C19 H19B 109.5
H19A C19 H19B 109.5
C15 C19 H19C 109.5
H19A C19 H19C 109.5
H19B C19 H19C 109.5
C21A C20 C21 49.5(8)
C21A C20 Al1 148.2(7)
C21 C20 Al1 122.9(3)
C21A C20 H20A 59.5
C21 C20 H20A 106.6
Al1 C20 H20A 106.6
C21A C20 H20B 104.9
C21 C20 H20B 106.6
Al1 C20 H20B 106.6
H20A C20 H20B 106.6
C20 C21 C22 112.6(3)
C20 C21 C23 113.1(5)
C22 C21 C23 108.1(5)
C20 C21 H21 107.6
C22 C21 H21 107.6
C23 C21 H21 107.6
C25 C24 Al1 119.0(2)
C25 C24 H24A 104.8(15)
Al1 C24 H24A 116.5(15)
C25 C24 H24B 106.4(18)
Al1 C24 H24B 101.9(19)
H24A C24 H24B 107(3)
C27 C25 C26 109.0(2)
C27 C25 C24 111.1(2)
C26 C25 C24 111.5(3)
C27 C25 H25A 108.4
C26 C25 H25A 108.4
C24 C25 H25A 108.4
C25 C26 H26A 109.5
C25 C26 H26B 109.5
H26A C26 H26B 109.5
C25 C26 H26C 109.5
H26A C26 H26C 109.5
H26B C26 H26C 109.5
C25 C27 H27A 109.5
C25 C27 H27B 109.5
H27A C27 H27B 109.5
C25 C27 H27C 109.5
H27A C27 H27C 109.5
H27B C27 H27C 109.5
N3 Al2 C64 118.37(13)
N3 Al2 C75 97.76(11)
C64 Al2 C75 117.53(13)
N3 Al2 C60 120.31(12)
C64 Al2 C60 100.52(14)
C75 Al2 C60 102.22(13)
N3 Al2 Li2 46.05(12)
C64 Al2 Li2 133.52(15)
C75 Al2 Li2 51.77(13)
C60 Al2 Li2 125.47(15)
N3 Li2 N4 155.9(3)
N3 Li2 C75 87.2(2)
N4 Li2 C75 116.7(2)
N3 Li2 C76 110.9(2)
N4 Li2 C76 89.87(19)
C75 Li2 C76 33.39(11)
N3 Li2 Al2 43.24(11)
N4 Li2 Al2 160.1(2)
C75 Li2 Al2 43.96(11)
C76 Li2 Al2 70.46(13)
N3 Li2 H41A 176.2(8)
N4 Li2 H41A 20.8(6)
C75 Li2 H41A 96.0(7)
C76 Li2 H41A 71.1(7)
Al2 Li2 H41A 139.7(7)
C45 N3 C41 114.1(2)
C45 N3 Al2 115.66(17)
C41 N3 Al2 116.81(18)
C45 N3 Li2 100.9(2)
C41 N3 Li2 115.2(2)
Al2 N3 Li2 90.71(16)
N3 C41 C47 108.3(2)
N3 C41 C42 112.0(2)
C47 C41 C42 106.4(2)
N3 C41 C46 114.0(2)
C47 C41 C46 107.7(3)
C42 C41 C46 108.1(2)
C43 C42 C41 113.6(2)
C43 C42 H42A 108.8
C41 C42 H42A 108.8
C43 C42 H42B 108.8
C41 C42 H42B 108.8
H42A C42 H42B 107.7
C44 C43 C42 108.5(3)
C44 C43 H43A 110.0
C42 C43 H43A 110.0
C44 C43 H43B 110.0
C42 C43 H43B 110.0
H43A C43 H43B 108.4
C43 C44 C45 113.5(3)
C43 C44 H44A 108.9
C45 C44 H44A 108.9
C43 C44 H44B 108.9
C45 C44 H44B 108.9
H44A C44 H44B 107.7
N3 C45 C49 107.8(2)
N3 C45 C44 111.7(2)
C49 C45 C44 105.9(2)
N3 C45 C48 115.3(2)
C49 C45 C48 107.2(3)
C44 C45 C48 108.3(3)
C41 C46 H46A 109.5
C41 C46 H46B 109.5
H46A C46 H46B 109.5
C41 C46 H46C 109.5
H46A C46 H46C 109.5
H46B C46 H46C 109.5
C41 C47 H47A 109.5
C41 C47 H47B 109.5
H47A C47 H47B 109.5
C41 C47 H47C 109.5
H47A C47 H47C 109.5
H47B C47 H47C 109.5
C45 C48 H48A 109.5
C45 C48 H48B 109.5
H48A C48 H48B 109.5
C45 C48 H48C 109.5
H48A C48 H48C 109.5
H48B C48 H48C 109.5
C45 C49 H49A 109.5
C45 C49 H49B 109.5
H49A C49 H49B 109.5
C45 C49 H49C 109.5
H49A C49 H49C 109.5
H49B C49 H49C 109.5
C51 N4 C55 116.3(2)
C51 N4 Li2 110.1(2)
C55 N4 Li2 127.1(3)
C51 N4 H41A 106(2)
C55 N4 H41A 104(2)
Li2 N4 H41A 86(2)
N4 C51 C52 112.2(3)
N4 C51 C57 111.0(3)
C52 C51 C57 110.6(3)
N4 C51 C56 106.4(2)
C52 C51 C56 108.1(3)
C57 C51 C56 108.3(3)
C51 C52 C53 113.3(3)
C51 C52 H52A 108.9
C53 C52 H52A 108.9
C51 C52 H52B 108.9
C53 C52 H52B 108.9
H52A C52 H52B 107.7
C54 C53 C52 108.9(3)
C54 C53 H53A 109.9
C52 C53 H53A 109.9
C54 C53 H53B 109.9
C52 C53 H53B 109.9
H53A C53 H53B 108.3
C53 C54 C55 113.6(3)
C53 C54 H54A 108.9
C55 C54 H54A 108.9
C53 C54 H54B 108.9
C55 C54 H54B 108.9
H54A C54 H54B 107.7
N4 C55 C54 111.0(3)
N4 C55 C58 111.4(3)
C54 C55 C58 111.7(3)
N4 C55 C59 107.8(2)
C54 C55 C59 107.4(3)
C58 C55 C59 107.3(3)
C51 C56 H56A 109.5
C51 C56 H56B 109.5
H56A C56 H56B 109.5
C51 C56 H56C 109.5
H56A C56 H56C 109.5
H56B C56 H56C 109.5
C51 C57 H57A 109.5
C51 C57 H57B 109.5
H57A C57 H57B 109.5
C51 C57 H57C 109.5
H57A C57 H57C 109.5
H57B C57 H57C 109.5
C55 C58 H58A 109.5
C55 C58 H58B 109.5
H58A C58 H58B 109.5
C55 C58 H58C 109.5
H58A C58 H58C 109.5
H58B C58 H58C 109.5
C55 C59 H59A 109.5
C55 C59 H59B 109.5
H59A C59 H59B 109.5
C55 C59 H59C 109.5
H59A C59 H59C 109.5
H59B C59 H59C 109.5
C61 C60 Al2 129.2(2)
C61 C60 H60A 103.3(15)
Al2 C60 H60A 104.4(16)
C61 C60 H60B 106.4(17)
Al2 C60 H60B 111.4(17)
H60A C60 H60B 97(2)
C63 C61 C60 113.2(3)
C63 C61 C62 108.0(3)
C60 C61 C62 113.6(3)
C63 C61 H61A 107.2
C60 C61 H61A 107.2
C62 C61 H61A 107.2
C61 C62 H62A 109.5
C61 C62 H62B 109.5
H62A C62 H62B 109.5
C61 C62 H62C 109.5
H62A C62 H62C 109.5
H62B C62 H62C 109.5
C61 C63 H63A 109.5
C61 C63 H63B 109.5
H63A C63 H63B 109.5
C61 C63 H63C 109.5
H63A C63 H63C 109.5
H63B C63 H63C 109.5
C65 C64 Al2 134.0(2)
C65 C64 H64A 109.7(16)
Al2 C64 H64A 101.6(15)
C65 C64 H64B 107.0(16)
Al2 C64 H64B 100.6(16)
H64A C64 H64B 98(2)
C67 C65 C66 109.1(2)
C67 C65 C64 111.6(3)
C66 C65 C64 111.5(3)
C67 C65 H65A 108.1
C66 C65 H65A 108.1
C64 C65 H65A 108.1
C65 C66 H66A 109.5
C65 C66 H66B 109.5
H66A C66 H66B 109.5
C65 C66 H66C 109.5
H66A C66 H66C 109.5
H66B C66 H66C 109.5
C65 C67 H67A 109.5
C65 C67 H67B 109.5
H67A C67 H67B 109.5
C65 C67 H67C 109.5
H67A C67 H67C 109.5
H67B C67 H67C 109.5
C71 C70 C74 103.2(3)
C71 C70 Al1 132.1(2)
C74 C70 Al1 124.7(2)
C71 C70 Fe1 67.81(15)
C74 C70 Fe1 67.26(15)
Al1 C70 Fe1 128.04(14)
C71 C70 Li1 95.1(2)
C74 C70 Li1 91.7(2)
Al1 C70 Li1 84.23(17)
Fe1 C70 Li1 147.4(2)
C72 C71 C70 110.8(3)
C72 C71 Fe1 69.07(16)
C70 C71 Fe1 71.21(17)
C72 C71 Li1 104.9(2)
C70 C71 Li1 53.77(17)
Fe1 C71 Li1 118.65(17)
C72 C71 H71A 124.5
C70 C71 H71A 124.5
Fe1 C71 H71A 124.5
Li1 C71 H71A 109.0
C73 C72 C71 107.4(3)
C73 C72 Fe1 69.56(17)
C71 C72 Fe1 69.73(16)
C73 C72 H72A 126.3
C71 C72 H72A 126.3
Fe1 C72 H72A 126.3
C72 C73 C74 107.3(3)
C72 C73 Fe1 69.61(17)
C74 C73 Fe1 69.40(16)
C72 C73 H73A 126.3
C74 C73 H73A 126.3
Fe1 C73 H73A 126.3
C73 C74 C70 111.2(3)
C73 C74 Fe1 69.58(16)
C70 C74 Fe1 71.52(17)
C73 C74 Li1 106.4(2)
C70 C74 Li1 56.07(18)
Fe1 C74 Li1 122.17(18)
C73 C74 H74A 124.4
C70 C74 H74A 124.4
Fe1 C74 H74A 124.4
Li1 C74 H74A 105.6
C79 C75 C76 103.3(3)
C79 C75 Al2 123.4(2)
C76 C75 Al2 133.3(2)
C79 C75 Fe1 67.45(16)
C76 C75 Fe1 67.20(15)
Al2 C75 Fe1 130.08(14)
C79 C75 Li2 99.6(2)
C76 C75 Li2 86.3(2)
Al2 C75 Li2 84.27(17)
Fe1 C75 Li2 145.35(19)
C77 C76 C75 110.4(3)
C77 C76 Fe1 69.21(16)
C75 C76 Fe1 71.44(16)
C77 C76 Li2 107.3(2)
C75 C76 Li2 60.35(18)
Fe1 C76 Li2 127.01(18)
C77 C76 H76A 124.8
C75 C76 H76A 124.8
Fe1 C76 H76A 124.8
Li2 C76 H76A 101.2
C78 C77 C76 107.8(3)
C78 C77 Fe1 69.65(16)
C76 C77 Fe1 69.64(16)
C78 C77 H77A 126.1
C76 C77 H77A 126.1
Fe1 C77 H77A 126.1
C77 C78 C79 107.6(3)
C77 C78 Fe1 69.49(16)
C79 C78 Fe1 69.81(16)
C77 C78 H78A 126.2
C79 C78 H78A 126.2
Fe1 C78 H78A 126.2
C78 C79 C75 111.0(3)
C78 C79 Fe1 69.24(16)
C75 C79 Fe1 71.41(17)
C78 C79 H79A 124.5
C75 C79 H79A 124.5
Fe1 C79 H79A 124.5
C20 C21A C23A 113(3)
C20 C21A C22A 117.2(16)
C23A C21A C22A 111(2)
C20 C21A H21A 104.8
C23A C21A H21A 104.7
C22A C21A H21A 104.8
C21A C22A H22D 109.5
C21A C22A H22E 109.5
H22D C22A H22E 109.5
C21A C22A H22F 109.5
H22D C22A H22F 109.5
H22E C22A H22F 109.5
C21A C23A H23D 109.5
C21A C23A H23E 109.5
H23D C23A H23E 109.5
C21A C23A H23F 109.5
H23D C23A H23F 109.5
H23E C23A H23F 109.5

loop_
_geom_bond_atom_site_label_1
_geom_bond_atom_site_label_2
_geom_bond_distance
Al1 N1 1.996(2)
Al1 C20 2.027(3)
Al1 C24 2.036(3)
Al1 C70 2.043(3)
Al1 Li1 2.882(5)
Li1 N1 2.105(6)
Li1 N2 2.223(5)
Li1 C70 2.248(5)
Li1 C74 2.708(6)
Li1 C71 2.776(6)
Fe1 C74 2.023(3)
Fe1 C77 2.024(3)
Fe1 C73 2.026(3)
Fe1 C78 2.026(3)
Fe1 C72 2.026(3)
Fe1 C76 2.030(3)
Fe1 C79 2.033(3)
Fe1 C71 2.035(3)
Fe1 C70 2.081(3)
Fe1 C75 2.087(3)
N1 C1 1.502(3)
N1 C5 1.504(3)
C1 C7 1.540(4)
C1 C2 1.542(4)
C1 C6 1.543(4)
C2 C3 1.516(4)
C2 H2A 0.9900
C2 H2B 0.9900
C3 C4 1.507(4)
C3 H3A 0.9900
C3 H3B 0.9900
C4 C5 1.540(4)
C4 H4A 0.9900
C4 H4B 0.9900
C5 C8 1.529(4)
C5 C9 1.539(4)
C6 H6A 0.9800
C6 H6B 0.9800
C6 H6C 0.9800
C7 H7A 0.9800
C7 H7B 0.9800
C7 H7C 0.9800
C8 H8A 0.9800
C8 H8B 0.9800
C8 H8C 0.9800
C9 H9A 0.9800
C9 H9B 0.9800
C9 H9C 0.9800
N2 C15 1.509(4)
N2 C11 1.514(4)
N2 H1A 0.86(2)
C11 C16 1.518(4)
C11 C12 1.532(4)
C11 C17 1.540(4)
C12 C13 1.512(4)
C12 H12A 0.9900
C12 H12B 0.9900
C13 C14 1.515(4)
C13 H13A 0.9900
C13 H13B 0.9900
C14 C15 1.525(4)
C14 H14A 0.9900
C14 H14B 0.9900
C15 C19 1.525(4)
C15 C18 1.534(4)
C16 H16A 0.9800
C16 H16B 0.9800
C16 H16C 0.9800
C17 H17A 0.9800
C17 H17B 0.9800
C17 H17C 0.9800
C18 H18A 0.9800
C18 H18B 0.9800
C18 H18C 0.9800
C19 H19A 0.9800
C19 H19B 0.9800
C19 H19C 0.9800
C20 C21A 1.437(19)
C20 C21 1.473(4)
C20 H20A 0.9900
C20 H20B 0.9900
C21 C22 1.525(5)
C21 C23 1.540(11)
C21 H21 1.0000
C22 H22A 0.9800
C22 H22B 0.9800
C22 H22C 0.9800
C23 H23A 0.9800
C23 H23B 0.9800
C23 H23C 0.9800
C24 C25 1.540(4)
C24 H24A 1.00(3)
C24 H24B 0.89(3)
C25 C27 1.522(4)
C25 C26 1.523(4)
C25 H25A 1.0000
C26 H26A 0.9800
C26 H26B 0.9800
C26 H26C 0.9800
C27 H27A 0.9800
C27 H27B 0.9800
C27 H27C 0.9800
Al2 N3 1.993(2)
Al2 C64 2.010(3)
Al2 C75 2.030(3)
Al2 C60 2.034(3)
Al2 Li2 2.909(5)
Li2 N3 2.095(6)
Li2 N4 2.236(6)
Li2 C75 2.297(5)
Li2 C76 2.637(5)
Li2 H41A 2.33(3)
N3 C45 1.496(4)
N3 C41 1.503(3)
C41 C47 1.530(4)
C41 C42 1.536(4)
C41 C46 1.544(4)
C42 C43 1.519(4)
C42 H42A 0.9900
C42 H42B 0.9900
C43 C44 1.517(4)
C43 H43A 0.9900
C43 H43B 0.9900
C44 C45 1.533(4)
C44 H44A 0.9900
C44 H44B 0.9900
C45 C49 1.531(4)
C45 C48 1.538(4)
C46 H46A 0.9800
C46 H46B 0.9800
C46 H46C 0.9800
C47 H47A 0.9800
C47 H47B 0.9800
C47 H47C 0.9800
C48 H48A 0.9800
C48 H48B 0.9800
C48 H48C 0.9800
C49 H49A 0.9800
C49 H49B 0.9800
C49 H49C 0.9800
N4 C51 1.510(4)
N4 C55 1.517(4)
N4 H41A 0.83(3)
C51 C52 1.518(4)
C51 C57 1.531(4)
C51 C56 1.531(4)
C52 C53 1.520(4)
C52 H52A 0.9900
C52 H52B 0.9900
C53 C54 1.519(4)
C53 H53A 0.9900
C53 H53B 0.9900
C54 C55 1.525(4)
C54 H54A 0.9900
C54 H54B 0.9900
C55 C58 1.526(4)
C55 C59 1.534(4)
C56 H56A 0.9800
C56 H56B 0.9800
C56 H56C 0.9800
C57 H57A 0.9800
C57 H57B 0.9800
C57 H57C 0.9800
C58 H58A 0.9800
C58 H58B 0.9800
C58 H58C 0.9800
C59 H59A 0.9800
C59 H59B 0.9800
C59 H59C 0.9800
C60 C61 1.529(4)
C60 H60A 1.00(3)
C60 H60B 0.99(3)
C61 C63 1.519(4)
C61 C62 1.533(4)
C61 H61A 1.0000
C62 H62A 0.9800
C62 H62B 0.9800
C62 H62C 0.9800
C63 H63A 0.9800
C63 H63B 0.9800
C63 H63C 0.9800
C64 C65 1.533(4)
C64 H64A 1.04(3)
C64 H64B 1.02(3)
C65 C67 1.519(4)
C65 C66 1.523(4)
C65 H65A 1.0000
C66 H66A 0.9800
C66 H66B 0.9800
C66 H66C 0.9800
C67 H67A 0.9800
C67 H67B 0.9800
C67 H67C 0.9800
C70 C71 1.441(4)
C70 C74 1.445(4)
C71 C72 1.429(4)
C71 H71A 1.0000
C72 C73 1.413(4)
C72 H72A 1.0000
C73 C74 1.419(4)
C73 H73A 1.0000
C74 H74A 1.0000
C75 C79 1.449(4)
C75 C76 1.455(4)
C76 C77 1.424(4)
C76 H76A 1.0000
C77 C78 1.414(4)
C77 H77A 1.0000
C78 C79 1.420(4)
C78 H78A 1.0000
C79 H79A 1.0000
C21A C23A 1.526(17)
C21A C22A 1.527(15)
C21A H21A 1.0000
C22A H22D 0.9800
C22A H22E 0.9800
C22A H22F 0.9800
C23A H23D 0.9800
C23A H23E 0.9800
C23A H23F 0.9800

loop_
_geom_torsion_atom_site_label_1
_geom_torsion_atom_site_label_2
_geom_torsion_atom_site_label_3
_geom_torsion_atom_site_label_4
_geom_torsion
C20 Al1 Li1 N1 -89.9(2)
C24 Al1 Li1 N1 94.2(2)
C70 Al1 Li1 N1 172.0(2)
N1 Al1 Li1 N2 163.6(9)
C20 Al1 Li1 N2 73.7(9)
C24 Al1 Li1 N2 -102.3(8)
C70 Al1 Li1 N2 -24.4(8)
N1 Al1 Li1 C70 -172.0(2)
C20 Al1 Li1 C70 98.1(2)
C24 Al1 Li1 C70 -77.8(2)
N1 Al1 Li1 C74 -143.6(2)
C20 Al1 Li1 C74 126.52(16)
C24 Al1 Li1 C74 -49.4(2)
C70 Al1 Li1 C74 28.39(14)
N1 Al1 Li1 C71 163.6(2)
C20 Al1 Li1 C71 73.72(19)
C24 Al1 Li1 C71 -102.24(17)
C70 Al1 Li1 C71 -24.41(14)
C20 Al1 N1 C1 16.8(2)
C24 Al1 N1 C1 140.6(2)
C70 Al1 N1 C1 -108.0(2)
Li1 Al1 N1 C1 -101.7(3)
C20 Al1 N1 C5 -122.3(2)
C24 Al1 N1 C5 1.4(2)
C70 Al1 N1 C5 112.8(2)
Li1 Al1 N1 C5 119.1(3)
C20 Al1 N1 Li1 118.55(19)
C24 Al1 N1 Li1 -117.71(19)
C70 Al1 N1 Li1 -6.27(19)
N2 Li1 N1 C1 -52.0(7)
C70 Li1 N1 C1 122.6(2)
C74 Li1 N1 C1 151.2(2)
C71 Li1 N1 C1 100.6(2)
Al1 Li1 N1 C1 116.9(2)
N2 Li1 N1 C5 72.1(7)
C70 Li1 N1 C5 -113.3(2)
C74 Li1 N1 C5 -84.6(2)
C71 Li1 N1 C5 -135.3(2)
Al1 Li1 N1 C5 -118.9(2)
N2 Li1 N1 Al1 -169.0(6)
C70 Li1 N1 Al1 5.65(17)
C74 Li1 N1 Al1 34.31(18)
C71 Li1 N1 Al1 -16.4(2)
C5 N1 C1 C7 -165.4(2)
Al1 N1 C1 C7 54.8(3)
Li1 N1 C1 C7 -39.8(3)
C5 N1 C1 C2 -49.5(3)
Al1 N1 C1 C2 170.62(18)
Li1 N1 C1 C2 76.0(3)
C5 N1 C1 C6 74.2(3)
Al1 N1 C1 C6 -65.7(3)
Li1 N1 C1 C6 -160.3(3)
N1 C1 C2 C3 53.7(3)
C7 C1 C2 C3 170.3(3)
C6 C1 C2 C3 -73.7(4)
C1 C2 C3 C4 -56.3(4)
C2 C3 C4 C5 55.7(4)
C1 N1 C5 C8 164.3(2)
Al1 N1 C5 C8 -55.6(3)
Li1 N1 C5 C8 47.4(3)
C1 N1 C5 C9 -74.7(3)
Al1 N1 C5 C9 65.4(3)
Li1 N1 C5 C9 168.4(2)
C1 N1 C5 C4 48.9(3)
Al1 N1 C5 C4 -171.03(19)
Li1 N1 C5 C4 -68.0(3)
C3 C4 C5 N1 -52.5(3)
C3 C4 C5 C8 -170.1(3)
C3 C4 C5 C9 74.2(3)
N1 Li1 N2 C15 -67.5(7)
C70 Li1 N2 C15 118.6(3)
C74 Li1 N2 C15 89.4(2)
C71 Li1 N2 C15 138.0(2)
Al1 Li1 N2 C15 138.0(8)
N1 Li1 N2 C11 80.7(7)
C70 Li1 N2 C11 -93.2(3)
C74 Li1 N2 C11 -122.3(2)
C71 Li1 N2 C11 -73.8(3)
Al1 Li1 N2 C11 -73.8(9)
C15 N2 C11 C16 -162.6(2)
Li1 N2 C11 C16 51.0(3)
C15 N2 C11 C12 -44.4(3)
Li1 N2 C11 C12 169.2(2)
C15 N2 C11 C17 79.4(3)
Li1 N2 C11 C17 -67.0(3)
N2 C11 C12 C13 50.2(3)
C16 C11 C12 C13 167.7(3)
C17 C11 C12 C13 -73.8(3)
C11 C12 C13 C14 -56.4(3)
C12 C13 C14 C15 56.0(3)
C11 N2 C15 C19 163.3(2)
Li1 N2 C15 C19 -45.1(3)
C11 N2 C15 C14 45.1(3)
Li1 N2 C15 C14 -163.3(2)
C11 N2 C15 C18 -78.9(3)
Li1 N2 C15 C18 72.7(3)
C13 C14 C15 N2 -50.5(3)
C13 C14 C15 C19 -167.7(2)
C13 C14 C15 C18 73.6(3)
N1 Al1 C20 C21A -85.3(16)
C24 Al1 C20 C21A 144.4(16)
C70 Al1 C20 C21A 27.9(17)
Li1 Al1 C20 C21A -32.3(17)
N1 Al1 C20 C21 -150.3(3)
C24 Al1 C20 C21 79.5(3)
C70 Al1 C20 C21 -37.0(3)
Li1 Al1 C20 C21 -97.2(3)
C21A C20 C21 C22 76.8(10)
Al1 C20 C21 C22 -142.0(3)
C21A C20 C21 C23 -46.1(11)
Al1 C20 C21 C23 95.1(6)
N1 Al1 C24 C25 -137.0(2)
C20 Al1 C24 C25 -9.0(3)
C70 Al1 C24 C25 115.9(2)
Li1 Al1 C24 C25 167.7(2)
Al1 C24 C25 C27 88.9(3)
Al1 C24 C25 C26 -149.3(2)
C64 Al2 Li2 N3 -89.7(2)
C75 Al2 Li2 N3 176.7(2)
C60 Al2 Li2 N3 100.00(19)
N3 Al2 Li2 N4 167.5(8)
C64 Al2 Li2 N4 77.8(8)
C75 Al2 Li2 N4 -15.9(7)
C60 Al2 Li2 N4 -92.5(8)
N3 Al2 Li2 C75 -176.7(2)
C64 Al2 Li2 C75 93.6(2)
C60 Al2 Li2 C75 -76.7(2)
N3 Al2 Li2 C76 158.6(2)
C64 Al2 Li2 C76 68.9(2)
C75 Al2 Li2 C76 -24.75(13)
C60 Al2 Li2 C76 -101.42(17)
C64 Al2 N3 C45 22.1(2)
C75 Al2 N3 C45 -105.1(2)
C60 Al2 N3 C45 145.8(2)
Li2 Al2 N3 C45 -102.4(3)
C64 Al2 N3 C41 -116.5(2)
C75 Al2 N3 C41 116.3(2)
C60 Al2 N3 C41 7.2(3)
Li2 Al2 N3 C41 119.0(3)
C64 Al2 N3 Li2 124.50(19)
C75 Al2 N3 Li2 -2.64(19)
C60 Al2 N3 Li2 -111.7(2)
N4 Li2 N3 C45 -53.3(7)
C75 Li2 N3 C45 118.6(2)
C76 Li2 N3 C45 94.7(2)
Al2 Li2 N3 C45 116.31(18)
N4 Li2 N3 C41 70.1(8)
C75 Li2 N3 C41 -118.0(2)
C76 Li2 N3 C41 -141.9(2)
Al2 Li2 N3 C41 -120.3(2)
N4 Li2 N3 Al2 -169.6(7)
C75 Li2 N3 Al2 2.31(17)
C76 Li2 N3 Al2 -21.6(2)
C45 N3 C41 C47 165.9(2)
Al2 N3 C41 C47 -54.9(3)
Li2 N3 C41 C47 49.8(3)
C45 N3 C41 C42 48.9(3)
Al2 N3 C41 C42 -171.81(19)
Li2 N3 C41 C42 -67.1(3)
C45 N3 C41 C46 -74.2(3)
Al2 N3 C41 C46 65.0(3)
Li2 N3 C41 C46 169.7(2)
N3 C41 C42 C43 -52.2(3)
C47 C41 C42 C43 -170.3(3)
C46 C41 C42 C43 74.3(3)
C41 C42 C43 C44 54.6(3)
C42 C43 C44 C45 -55.3(4)
C41 N3 C45 C49 -165.6(2)
Al2 N3 C45 C49 54.7(3)
Li2 N3 C45 C49 -41.4(3)
C41 N3 C45 C44 -49.6(3)
Al2 N3 C45 C44 170.70(19)
Li2 N3 C45 C44 74.6(3)
C41 N3 C45 C48 74.6(3)
Al2 N3 C45 C48 -65.1(3)
Li2 N3 C45 C48 -161.2(2)
C43 C44 C45 N3 53.7(4)
C43 C44 C45 C49 170.8(3)
C43 C44 C45 C48 -74.4(3)
N3 Li2 N4 C51 -78.9(8)
C75 Li2 N4 C51 110.1(3)
C76 Li2 N4 C51 130.8(2)
Al2 Li2 N4 C51 122.4(7)
N3 Li2 N4 C55 71.3(8)
C75 Li2 N4 C55 -99.6(3)
C76 Li2 N4 C55 -79.0(3)
Al2 Li2 N4 C55 -87.4(8)
C55 N4 C51 C52 45.2(4)
Li2 N4 C51 C52 -161.0(3)
C55 N4 C51 C57 -79.1(3)
Li2 N4 C51 C57 74.7(3)
C55 N4 C51 C56 163.3(3)
Li2 N4 C51 C56 -42.9(3)
N4 C51 C52 C53 -50.7(4)
C57 C51 C52 C53 73.9(3)
C56 C51 C52 C53 -167.7(3)
C51 C52 C53 C54 56.4(4)
C52 C53 C54 C55 -57.3(4)
C51 N4 C55 C54 -45.4(3)
Li2 N4 C55 C54 165.9(2)
C51 N4 C55 C58 79.8(3)
Li2 N4 C55 C58 -68.9(3)
C51 N4 C55 C59 -162.8(3)
Li2 N4 C55 C59 48.5(4)
C53 C54 C55 N4 51.7(4)
C53 C54 C55 C58 -73.3(4)
C53 C54 C55 C59 169.3(3)
N3 Al2 C60 C61 -56.5(3)
C64 Al2 C60 C61 75.5(3)
C75 Al2 C60 C61 -163.1(3)
Li2 Al2 C60 C61 -111.7(3)
Al2 C60 C61 C63 -57.2(4)
Al2 C60 C61 C62 179.2(2)
N3 Al2 C64 C65 -58.2(3)
C75 Al2 C64 C65 58.9(3)
C60 Al2 C64 C65 168.7(3)
Li2 Al2 C64 C65 -3.3(4)
Al2 C64 C65 C67 -66.4(4)
Al2 C64 C65 C66 171.2(2)
N1 Al1 C70 C71 97.5(3)
C20 Al1 C70 C71 -24.6(3)
C24 Al1 C70 C71 -141.2(3)
Li1 Al1 C70 C71 91.6(3)
N1 Al1 C70 C74 -82.2(2)
C20 Al1 C70 C74 155.7(2)
C24 Al1 C70 C74 39.1(3)
Li1 Al1 C70 C74 -88.1(3)
N1 Al1 C70 Fe1 -168.97(18)
C20 Al1 C70 Fe1 68.9(2)
C24 Al1 C70 Fe1 -47.7(2)
Li1 Al1 C70 Fe1 -174.9(3)
N1 Al1 C70 Li1 5.90(18)
C20 Al1 C70 Li1 -116.22(19)
C24 Al1 C70 Li1 127.20(18)
C74 Fe1 C70 C71 -116.0(2)
C77 Fe1 C70 C71 125.40(18)
C73 Fe1 C70 C71 -79.83(18)
C78 Fe1 C70 C71 166.49(18)
C72 Fe1 C70 C71 -36.33(18)
C76 Fe1 C70 C71 83.48(19)
C79 Fe1 C70 C71 -165.1(3)
C75 Fe1 C70 C71 49.6(3)
C77 Fe1 C70 C74 -118.57(18)
C73 Fe1 C70 C74 36.20(17)
C78 Fe1 C70 C74 -77.5(2)
C72 Fe1 C70 C74 79.71(19)
C76 Fe1 C70 C74 -160.49(17)
C79 Fe1 C70 C74 -49.0(4)
C71 Fe1 C70 C74 116.0(2)
C75 Fe1 C70 C74 165.6(3)
C74 Fe1 C70 Al1 117.1(3)
C77 Fe1 C70 Al1 -1.5(2)
C73 Fe1 C70 Al1 153.3(2)
C78 Fe1 C70 Al1 39.6(3)
C72 Fe1 C70 Al1 -163.2(2)
C76 Fe1 C70 Al1 -43.4(2)
C79 Fe1 C70 Al1 68.0(4)
C71 Fe1 C70 Al1 -126.9(3)
C75 Fe1 C70 Al1 -77.3(3)
C74 Fe1 C70 Li1 -53.4(4)
C77 Fe1 C70 Li1 -172.0(4)
C73 Fe1 C70 Li1 -17.2(4)
C78 Fe1 C70 Li1 -130.9(4)
C72 Fe1 C70 Li1 26.3(4)
C76 Fe1 C70 Li1 146.1(4)
C79 Fe1 C70 Li1 -102.5(5)
C71 Fe1 C70 Li1 62.6(4)
C75 Fe1 C70 Li1 112.2(4)
N1 Li1 C70 C71 -137.4(2)
N2 Li1 C70 C71 39.8(3)
C74 Li1 C70 C71 103.4(3)
Al1 Li1 C70 C71 -131.9(2)
N1 Li1 C70 C74 119.1(2)
N2 Li1 C70 C74 -63.6(3)
C71 Li1 C70 C74 -103.4(3)
Al1 Li1 C70 C74 124.7(2)
N1 Li1 C70 Al1 -5.54(17)
N2 Li1 C70 Al1 171.7(3)
C74 Li1 C70 Al1 -124.7(2)
C71 Li1 C70 Al1 131.9(2)
N1 Li1 C70 Fe1 166.9(3)
N2 Li1 C70 Fe1 -15.8(6)
C74 Li1 C70 Fe1 47.8(3)
C71 Li1 C70 Fe1 -55.6(3)
Al1 Li1 C70 Fe1 172.5(4)
C74 C70 C71 C72 -0.6(3)
Al1 C70 C71 C72 179.7(2)
Fe1 C70 C71 C72 57.77(19)
Li1 C70 C71 C72 -93.5(3)
C74 C70 C71 Fe1 -58.36(17)
Al1 C70 C71 Fe1 121.9(2)
Li1 C70 C71 Fe1 -151.29(19)
C74 C70 C71 Li1 92.9(2)
Al1 C70 C71 Li1 -86.8(3)
Fe1 C70 C71 Li1 151.29(19)
C74 Fe1 C71 C72 -82.4(2)
C77 Fe1 C71 C72 165.25(18)
C73 Fe1 C71 C72 -38.09(18)
C78 Fe1 C71 C72 -158.4(3)
C76 Fe1 C71 C72 122.34(19)
C79 Fe1 C71 C72 44.5(4)
C70 Fe1 C71 C72 -122.2(3)
C75 Fe1 C71 C72 78.6(2)
C74 Fe1 C71 C70 39.76(16)
C77 Fe1 C71 C70 -72.6(2)
C73 Fe1 C71 C70 84.09(18)
C78 Fe1 C71 C70 -36.2(5)
C72 Fe1 C71 C70 122.2(3)
C76 Fe1 C71 C70 -115.48(18)
C79 Fe1 C71 C70 166.7(3)
C75 Fe1 C71 C70 -159.23(16)
C74 Fe1 C71 Li1 13.56(17)
C77 Fe1 C71 Li1 -98.8(2)
C73 Fe1 C71 Li1 57.89(18)
C78 Fe1 C71 Li1 -62.4(4)
C72 Fe1 C71 Li1 96.0(2)
C76 Fe1 C71 Li1 -141.69(17)
C79 Fe1 C71 Li1 140.5(3)
C70 Fe1 C71 Li1 -26.20(18)
C75 Fe1 C71 Li1 174.57(16)
N1 Li1 C71 C72 151.6(3)
N2 Li1 C71 C72 -40.5(3)
C70 Li1 C71 C72 105.2(3)
C74 Li1 C71 C72 61.5(2)
Al1 Li1 C71 C72 139.5(2)
N1 Li1 C71 C70 46.4(3)
N2 Li1 C71 C70 -145.7(3)
C74 Li1 C71 C70 -43.67(19)
Al1 Li1 C71 C70 34.30(18)
N1 Li1 C71 Fe1 77.6(3)
N2 Li1 C71 Fe1 -114.50(19)
C70 Li1 C71 Fe1 31.2(2)
C74 Li1 C71 Fe1 -12.46(16)
Al1 Li1 C71 Fe1 65.51(16)
C70 C71 C72 C73 0.6(3)
Fe1 C71 C72 C73 59.6(2)
Li1 C71 C72 C73 -55.8(3)
C70 C71 C72 Fe1 -59.0(2)
Li1 C71 C72 Fe1 -115.44(17)
C74 Fe1 C72 C73 -38.22(18)
C77 Fe1 C72 C73 -161.4(3)
C78 Fe1 C72 C73 43.9(4)
C76 Fe1 C72 C73 163.52(17)
C79 Fe1 C72 C73 79.6(2)
C71 Fe1 C72 C73 -118.5(3)
C70 Fe1 C72 C73 -82.35(19)
C75 Fe1 C72 C73 122.00(19)
C74 Fe1 C72 C71 80.27(19)
C77 Fe1 C72 C71 -42.9(5)
C73 Fe1 C72 C71 118.5(3)
C78 Fe1 C72 C71 162.4(3)
C76 Fe1 C72 C71 -78.0(2)
C79 Fe1 C72 C71 -161.87(18)
C70 Fe1 C72 C71 36.14(18)
C75 Fe1 C72 C71 -119.51(19)
C71 C72 C73 C74 -0.4(3)
Fe1 C72 C73 C74 59.37(19)
C71 C72 C73 Fe1 -59.74(19)
C74 Fe1 C73 C72 118.7(3)
C77 Fe1 C73 C72 166.3(3)
C78 Fe1 C73 C72 -161.01(17)
C76 Fe1 C73 C72 -46.8(5)
C79 Fe1 C73 C72 -118.40(19)
C71 Fe1 C73 C72 38.43(17)
C70 Fe1 C73 C72 82.30(19)
C75 Fe1 C73 C72 -76.3(2)
C77 Fe1 C73 C74 47.6(4)
C78 Fe1 C73 C74 80.3(2)
C72 Fe1 C73 C74 -118.7(3)
C76 Fe1 C73 C74 -165.4(3)
C79 Fe1 C73 C74 122.94(19)
C71 Fe1 C73 C74 -80.23(19)
C70 Fe1 C73 C74 -36.36(18)
C75 Fe1 C73 C74 165.09(18)
C72 C73 C74 C70 0.0(3)
Fe1 C73 C74 C70 59.5(2)
C72 C73 C74 Fe1 -59.5(2)
C72 C73 C74 Li1 59.4(3)
Fe1 C73 C74 Li1 118.86(19)
C71 C70 C74 C73 0.4(3)
Al1 C70 C74 C73 -179.88(19)
Fe1 C70 C74 C73 -58.4(2)
Li1 C70 C74 C73 96.0(3)
C71 C70 C74 Fe1 58.72(18)
Al1 C70 C74 Fe1 -121.5(2)
Li1 C70 C74 Fe1 154.35(18)
C71 C70 C74 Li1 -95.6(2)
Al1 C70 C74 Li1 84.1(2)
Fe1 C70 C74 Li1 -154.35(18)
C77 Fe1 C74 C73 -159.32(18)
C78 Fe1 C74 C73 -117.16(19)
C72 Fe1 C74 C73 38.04(18)
C76 Fe1 C74 C73 168.4(3)
C79 Fe1 C74 C73 -75.9(2)
C71 Fe1 C74 C73 82.58(19)
C70 Fe1 C74 C73 122.1(3)
C75 Fe1 C74 C73 -40.6(4)
C77 Fe1 C74 C70 78.6(2)
C73 Fe1 C74 C70 -122.1(3)
C78 Fe1 C74 C70 120.73(18)
C72 Fe1 C74 C70 -84.07(18)
C76 Fe1 C74 C70 46.3(4)
C79 Fe1 C74 C70 161.97(17)
C71 Fe1 C74 C70 -39.54(16)
C75 Fe1 C74 C70 -162.7(3)
C77 Fe1 C74 Li1 103.7(2)
C73 Fe1 C74 Li1 -97.0(3)
C78 Fe1 C74 Li1 145.84(19)
C72 Fe1 C74 Li1 -59.0(2)
C76 Fe1 C74 Li1 71.4(4)
C79 Fe1 C74 Li1 -172.92(18)
C71 Fe1 C74 Li1 -14.43(18)
C70 Fe1 C74 Li1 25.11(18)
C75 Fe1 C74 Li1 -137.6(3)
N1 Li1 C74 C73 -168.8(2)
N2 Li1 C74 C73 21.7(3)
C70 Li1 C74 C73 -104.9(3)
C71 Li1 C74 C73 -62.8(2)
Al1 Li1 C74 C73 -143.8(2)
N1 Li1 C74 C70 -64.0(2)
N2 Li1 C74 C70 126.6(3)
C71 Li1 C74 C70 42.02(18)
Al1 Li1 C74 C70 -38.96(17)
N1 Li1 C74 Fe1 -93.0(2)
N2 Li1 C74 Fe1 97.6(2)
C70 Li1 C74 Fe1 -29.0(2)
C71 Li1 C74 Fe1 13.00(16)
Al1 Li1 C74 Fe1 -67.97(17)
N3 Al2 C75 C79 -95.3(2)
C64 Al2 C75 C79 137.0(2)
C60 Al2 C75 C79 28.1(3)
Li2 Al2 C75 C79 -97.7(3)
N3 Al2 C75 C76 81.8(3)
C64 Al2 C75 C76 -45.9(3)
C60 Al2 C75 C76 -154.8(3)
Li2 Al2 C75 C76 79.4(3)
N3 Al2 C75 Fe1 177.35(18)
C64 Al2 C75 Fe1 49.6(2)
C60 Al2 C75 Fe1 -59.2(2)
Li2 Al2 C75 Fe1 174.9(3)
N3 Al2 C75 Li2 2.42(17)
C64 Al2 C75 Li2 -125.30(18)
C60 Al2 C75 Li2 125.83(18)
C74 Fe1 C75 C79 -46.6(4)
C77 Fe1 C75 C79 79.75(18)
C73 Fe1 C75 C79 -77.3(2)
C78 Fe1 C75 C79 36.19(17)
C72 Fe1 C75 C79 -118.81(18)
C76 Fe1 C75 C79 116.4(2)
C71 Fe1 C75 C79 -161.14(17)
C70 Fe1 C75 C79 162.9(3)
C74 Fe1 C75 C76 -163.0(3)
C77 Fe1 C75 C76 -36.64(17)
C73 Fe1 C75 C76 166.28(17)
C78 Fe1 C75 C76 -80.20(18)
C72 Fe1 C75 C76 124.80(18)
C79 Fe1 C75 C76 -116.4(2)
C71 Fe1 C75 C76 82.47(19)
C70 Fe1 C75 C76 46.5(3)
C74 Fe1 C75 Al2 68.8(4)
C77 Fe1 C75 Al2 -164.9(2)
C73 Fe1 C75 Al2 38.1(3)
C78 Fe1 C75 Al2 151.6(2)
C72 Fe1 C75 Al2 -3.4(2)
C76 Fe1 C75 Al2 -128.2(3)
C79 Fe1 C75 Al2 115.4(3)
C71 Fe1 C75 Al2 -45.7(2)
C70 Fe1 C75 Al2 -81.7(3)
C74 Fe1 C75 Li2 -120.1(4)
C77 Fe1 C75 Li2 6.2(3)
C73 Fe1 C75 Li2 -150.8(3)
C78 Fe1 C75 Li2 -37.3(3)
C72 Fe1 C75 Li2 167.7(3)
C76 Fe1 C75 Li2 42.9(3)
C79 Fe1 C75 Li2 -73.5(4)
C71 Fe1 C75 Li2 125.4(3)
C70 Fe1 C75 Li2 89.4(4)
N3 Li2 C75 C79 120.6(2)
N4 Li2 C75 C79 -63.0(3)
C76 Li2 C75 C79 -102.9(3)
Al2 Li2 C75 C79 122.9(2)
N3 Li2 C75 C76 -136.5(2)
N4 Li2 C75 C76 39.8(3)
Al2 Li2 C75 C76 -134.2(2)
N3 Li2 C75 Al2 -2.28(16)
N4 Li2 C75 Al2 174.0(3)
C76 Li2 C75 Al2 134.2(2)
N3 Li2 C75 Fe1 -175.4(3)
N4 Li2 C75 Fe1 0.9(5)
C76 Li2 C75 Fe1 -39.0(3)
Al2 Li2 C75 Fe1 -173.2(4)
C79 C75 C76 C77 0.1(3)
Al2 C75 C76 C77 -177.3(2)
Fe1 C75 C76 C77 58.36(19)
Li2 C75 C76 C77 -98.8(2)
C79 C75 C76 Fe1 -58.21(18)
Al2 C75 C76 Fe1 124.3(2)
Li2 C75 C76 Fe1 -157.18(18)
C79 C75 C76 Li2 99.0(2)
Al2 C75 C76 Li2 -78.5(3)
Fe1 C75 C76 Li2 157.18(18)
C74 Fe1 C76 C77 44.5(4)
C73 Fe1 C76 C77 -160.0(4)
C78 Fe1 C76 C77 -37.84(16)
C72 Fe1 C76 C77 164.41(17)
C79 Fe1 C76 C77 -82.00(18)
C71 Fe1 C76 C77 121.56(18)
C70 Fe1 C76 C77 78.1(2)
C75 Fe1 C76 C77 -121.4(2)
C74 Fe1 C76 C75 165.9(3)
C77 Fe1 C76 C75 121.4(2)
C73 Fe1 C76 C75 -38.6(5)
C78 Fe1 C76 C75 83.58(18)
C72 Fe1 C76 C75 -74.2(2)
C79 Fe1 C76 C75 39.42(16)
C71 Fe1 C76 C75 -117.02(17)
C70 Fe1 C76 C75 -160.47(17)
C74 Fe1 C76 Li2 141.0(3)
C77 Fe1 C76 Li2 96.5(3)
C73 Fe1 C76 Li2 -63.5(5)
C78 Fe1 C76 Li2 58.6(2)
C72 Fe1 C76 Li2 -99.1(2)
C79 Fe1 C76 Li2 14.5(2)
C71 Fe1 C76 Li2 -142.0(2)
C70 Fe1 C76 Li2 174.6(2)
C75 Fe1 C76 Li2 -25.0(2)
N3 Li2 C76 C77 151.5(3)
N4 Li2 C76 C77 -41.0(3)
C75 Li2 C76 C77 104.1(3)
Al2 Li2 C76 C77 135.9(2)
N3 Li2 C76 C75 47.4(3)
N4 Li2 C76 C75 -145.1(3)
Al2 Li2 C76 C75 31.87(17)
N3 Li2 C76 Fe1 74.8(3)
N4 Li2 C76 Fe1 -117.7(2)
C75 Li2 C76 Fe1 27.4(2)
Al2 Li2 C76 Fe1 59.3(2)
C75 C76 C77 C78 -0.3(3)
Fe1 C76 C77 C78 59.44(19)
Li2 C76 C77 C78 -64.3(3)
C75 C76 C77 Fe1 -59.69(19)
Li2 C76 C77 Fe1 -123.79(18)
C74 Fe1 C77 C78 79.8(2)
C73 Fe1 C77 C78 45.7(4)
C72 Fe1 C77 C78 -164.6(3)
C76 Fe1 C77 C78 -119.0(2)
C79 Fe1 C77 C78 -38.12(17)
C71 Fe1 C77 C78 162.40(17)
C70 Fe1 C77 C78 121.91(18)
C75 Fe1 C77 C78 -82.19(18)
C74 Fe1 C77 C76 -161.16(17)
C73 Fe1 C77 C76 164.7(3)
C78 Fe1 C77 C76 119.0(2)
C72 Fe1 C77 C76 -45.6(4)
C79 Fe1 C77 C76 80.88(18)
C71 Fe1 C77 C76 -78.6(2)
C70 Fe1 C77 C76 -119.08(18)
C75 Fe1 C77 C76 36.82(17)
C76 C77 C78 C79 0.2(3)
Fe1 C77 C78 C79 59.68(19)
C76 C77 C78 Fe1 -59.43(18)
C74 Fe1 C78 C77 -117.64(18)
C73 Fe1 C78 C77 -160.04(17)
C72 Fe1 C78 C77 168.4(3)
C76 Fe1 C78 C77 38.10(16)
C79 Fe1 C78 C77 118.7(3)
C71 Fe1 C78 C77 -48.2(4)
C70 Fe1 C78 C77 -75.5(2)
C75 Fe1 C78 C77 82.38(18)
C74 Fe1 C78 C79 123.63(19)
C77 Fe1 C78 C79 -118.7(3)
C73 Fe1 C78 C79 81.2(2)
C72 Fe1 C78 C79 49.7(4)
C76 Fe1 C78 C79 -80.63(19)
C71 Fe1 C78 C79 -167.0(3)
C70 Fe1 C78 C79 165.73(18)
C75 Fe1 C78 C79 -36.35(18)
C77 C78 C79 C75 -0.2(3)
Fe1 C78 C79 C75 59.3(2)
C77 C78 C79 Fe1 -59.48(19)
C76 C75 C79 C78 0.0(3)
Al2 C75 C79 C78 177.82(18)
Fe1 C75 C79 C78 -58.0(2)
Li2 C75 C79 C78 88.4(3)
C76 C75 C79 Fe1 58.05(17)
Al2 C75 C79 Fe1 -124.1(2)
Li2 C75 C79 Fe1 146.43(18)
C74 Fe1 C79 C78 -74.8(2)
C77 Fe1 C79 C78 38.04(18)
C73 Fe1 C79 C78 -116.54(19)
C72 Fe1 C79 C78 -158.78(19)
C76 Fe1 C79 C78 82.46(19)
C71 Fe1 C79 C78 168.5(3)
C70 Fe1 C79 C78 -37.9(4)
C75 Fe1 C79 C78 122.1(3)
C74 Fe1 C79 C75 163.10(17)
C77 Fe1 C79 C75 -84.04(18)
C73 Fe1 C79 C75 121.38(18)
C78 Fe1 C79 C75 -122.1(3)
C72 Fe1 C79 C75 79.1(2)
C76 Fe1 C79 C75 -39.62(16)
C71 Fe1 C79 C75 46.5(4)
C70 Fe1 C79 C75 -159.9(3)
C21 C20 C21A C23A 55(3)
Al1 C20 C21A C23A -34(4)
C21 C20 C21A C22A -76.3(17)
Al1 C20 C21A C22A -165.0(11)
